data_1557440
loop_
_publ_author_name
'Dang, Li-Long'
'Gao, Xiang'
'Lin, Yue-Jian'
'Jin, Guo-Xin'

_publ_section_title
;
 s-Block metal ions induce structural transformations between figure-eight
 and double trefoil knots
;
_journal_issue 5
_journal_name_full 'Chemical Science'
_journal_page_first 1226
_journal_page_last 1232
_journal_paper_doi 10.1039/C9SC05796J
_journal_volume 11
_journal_year 2020
_chemical_formula_sum 'C173 H189 F24 N24 O37.5 Rh6 S8 Sr'
_chemical_formula_weight 4622.03
_space_group_crystal_system hexagonal
_space_group_IT_number 173
_space_group_name_Hall 'P 6c'
_space_group_name_H-M_alt 'P 63'
_atom_sites_solution_hydrogens geom
_audit_creation_method SHELXL-2016/6
_audit_update_record
;
2019-11-08 deposited with the CCDC.	2020-01-07 downloaded from the CCDC.
;
_cell_angle_alpha 90
_cell_angle_beta 90
_cell_angle_gamma 120
_cell_formula_units_Z 2
_cell_length_a 22.564(3)
_cell_length_b 22.564(3)
_cell_length_c 20.375(3)
_cell_measurement_reflns_used 4140
_cell_measurement_temperature 173(2)
_cell_measurement_theta_max 29.44
_cell_measurement_theta_min 3.41
_cell_volume 8984(2)
_computing_cell_refinement 'Bruker SAINT'
_computing_data_collection 'Bruker APEX2'
_computing_data_reduction 'Bruker SAINT'
_computing_molecular_graphics 'Bruker SHELXTL'
_computing_publication_material 'Bruker SHELXTL'
_computing_structure_refinement 'SHELXL-2016/6 (Sheldrick, 2016)'
_computing_structure_solution 'SHELXT 2014/5 (Sheldrick, 2014)'
_diffrn_ambient_temperature 173(2)
_diffrn_measured_fraction_theta_full 0.997
_diffrn_measured_fraction_theta_max 0.997
_diffrn_measurement_device_type 'Bruker APEX-II CCD'
_diffrn_measurement_method '\f and \w scans'
_diffrn_radiation_type GaK\a
_diffrn_radiation_wavelength 1.34138
_diffrn_reflns_av_R_equivalents 0.0779
_diffrn_reflns_av_unetI/netI 0.0544
_diffrn_reflns_Laue_measured_fraction_full 0.997
_diffrn_reflns_Laue_measured_fraction_max 0.997
_diffrn_reflns_limit_h_max 27
_diffrn_reflns_limit_h_min -25
_diffrn_reflns_limit_k_max 25
_diffrn_reflns_limit_k_min -27
_diffrn_reflns_limit_l_max 24
_diffrn_reflns_limit_l_min -25
_diffrn_reflns_number 74772
_diffrn_reflns_point_group_measured_fraction_full 0.998
_diffrn_reflns_point_group_measured_fraction_max 0.998
_diffrn_reflns_theta_full 53.594
_diffrn_reflns_theta_max 55.450
_diffrn_reflns_theta_min 3.408
_exptl_absorpt_coefficient_mu 4.378
_exptl_absorpt_correction_T_max 0.734
_exptl_absorpt_correction_T_min 0.557
_exptl_absorpt_correction_type multi-scan
_exptl_absorpt_process_details sadabs
_exptl_crystal_colour yellow
_exptl_crystal_density_diffrn 1.709
_exptl_crystal_description block
_exptl_crystal_F_000 4694
_exptl_crystal_size_max 0.200
_exptl_crystal_size_mid 0.120
_exptl_crystal_size_min 0.100
_refine_diff_density_max 2.627
_refine_diff_density_min -1.385
_refine_diff_density_rms 0.262
_refine_ls_abs_structure_details
; 
 Refined as an inversion twin. 
;
_refine_ls_abs_structure_Flack 0.22(4)
_refine_ls_extinction_method none
_refine_ls_goodness_of_fit_ref 1.075
_refine_ls_hydrogen_treatment constr
_refine_ls_matrix_type full
_refine_ls_number_parameters 825
_refine_ls_number_reflns 11456
_refine_ls_number_restraints 23
_refine_ls_restrained_S_all 1.075
_refine_ls_R_factor_all 0.1109
_refine_ls_R_factor_gt 0.1065
_refine_ls_shift/su_max 0.004
_refine_ls_shift/su_mean 0.000
_refine_ls_structure_factor_coef Fsqd
_refine_ls_weighting_details 'w=1/[\s^2^(Fo^2^)+(0.1953P)^2^+120.0435P] where P=(Fo^2^+2Fc^2^)/3'
_refine_ls_weighting_scheme calc
_refine_ls_wR_factor_gt 0.3181
_refine_ls_wR_factor_ref 0.3222
_reflns_Friedel_coverage 0.943
_reflns_Friedel_fraction_full 0.998
_reflns_Friedel_fraction_max 0.998
_reflns_number_gt 10667
_reflns_number_total 11456
_reflns_threshold_expression 'I > 2\s(I)'
_cod_data_source_file c9sc05796j2.cif
_cod_data_source_block 3b
_cod_depositor_comments 'Adding full bibliography for 1557437--1557441.cif.'
_cod_original_cell_volume 8984(3)
_cod_original_formula_sum 'C173 H189 F24 N24 O37.50 Rh6 S8 Sr'
_cod_database_code 1557440
_shelx_shelxl_version_number 2016/6
_shelx_space_group_comment
; 
The symmetry employed for this shelxl refinement is uniquely defined 
by the following loop, which should always be used as a source of 
symmetry information in preference to the above space-group names. 
They are only intended as comments. 
;
_shelx_estimated_absorpt_t_min 0.475
_shelx_estimated_absorpt_t_max 0.669

loop_
_space_group_symop_operation_xyz
'x, y, z'
'-y, x-y, z'
'-x+y, -x, z'
'-x, -y, z+1/2'
'y, -x+y, z+1/2'
'x-y, x, z+1/2'

loop_
_atom_site_label
_atom_site_type_symbol
_atom_site_fract_x
_atom_site_fract_y
_atom_site_fract_z
_atom_site_U_iso_or_equiv
_atom_site_adp_type
_atom_site_occupancy
_atom_site_site_symmetry_order
_atom_site_calc_flag
_atom_site_refinement_flags_posn
_atom_site_refinement_flags_adp
_atom_site_refinement_flags_occupancy
_atom_site_disorder_assembly
_atom_site_disorder_group
Rh1 Rh 0.25076(8) 0.21963(8) 0.61073(9) 0.0394(4) Uani 1 1 d . . . . .
Rh2 Rh 0.36088(7) 0.44262(8) 0.43957(9) 0.0371(4) Uani 1 1 d . . . . .
Sr1 Sr 0.666667 0.333333 0.27927(18) 0.0418(7) Uani 1 3 d S T P . .
S1 S 0.7968(3) 0.4994(3) 0.1958(3) 0.0528(14) Uani 1 1 d . . . . .
S2 S 0.3124(3) 0.9862(3) 0.4142(3) 0.0543(14) Uani 1 1 d . . . . .
S3 S 0.666667 0.333333 0.7269(8) 0.070(3) Uani 1 3 d S T P . .
S4 S 0.000000 0.000000 0.7409(12) 0.098(5) Uani 1 3 d S T P . .
O1 O 0.4637(11) 0.0773(10) 0.5808(12) 0.066(6) Uani 1 1 d . . . . .
O2 O 0.7638(9) 0.3528(8) 0.3507(8) 0.046(4) Uani 1 1 d . . . . .
O3 O 0.7693(10) 0.4464(10) 0.2434(9) 0.054(4) Uani 1 1 d . . . . .
O4 O 0.7959(16) 0.4802(15) 0.1308(12) 0.086(8) Uani 1 1 d . . . . .
O5 O 0.8586(12) 0.5569(14) 0.2165(16) 0.090(8) Uani 1 1 d . . . . .
O6 O 0.3511(12) 1.0558(13) 0.4123(13) 0.076(6) Uani 1 1 d . . . . .
O7 O 0.3327(14) 0.9574(16) 0.4663(12) 0.082(7) Uani 1 1 d . . . . .
O8 O 0.2979(11) 0.9511(11) 0.3526(11) 0.065(5) Uani 1 1 d . . . . .
O9 O 0.700(2) 0.405(2) 0.712(2) 0.141(16) Uani 1 1 d . . . . .
O10 O 0.041(2) 0.0704(18) 0.731(2) 0.119(11) Uani 1 1 d . . . . .
N1 N 0.3220(9) 0.3297(8) 0.6115(9) 0.037(3) Uani 1 1 d . . . . .
N2 N 0.2600(10) 0.2397(10) 0.5059(9) 0.040(4) Uani 1 1 d . . . . .
N3 N 0.3072(9) 0.3355(9) 0.4383(10) 0.038(3) Uani 1 1 d . . . . .
N4 N 0.3686(9) 0.4202(10) 0.5416(8) 0.038(4) Uani 1 1 d . . . . .
N5 N 0.3354(10) 0.2020(10) 0.6062(11) 0.046(4) Uani 1 1 d . . . . .
N6 N 0.5415(12) 0.1713(12) 0.6322(10) 0.050(5) Uani 1 1 d . . . . .
H6 H 0.551449 0.209434 0.652851 0.060 Uiso 1 1 calc R U . . .
N7 N 0.8164(10) 0.2988(9) 0.3950(10) 0.041(4) Uani 1 1 d . . . . .
H7 H 0.855293 0.304638 0.410802 0.050 Uiso 1 1 calc R U . . .
N8 N 0.9913(10) 0.5476(9) 0.4203(10) 0.043(4) Uani 1 1 d . . . . .
F1 F 0.7355(16) 0.5573(15) 0.2526(9) 0.099(8) Uani 1 1 d . . . . .
F2 F 0.7494(13) 0.5742(11) 0.1503(9) 0.079(6) Uani 1 1 d . . . . .
F3 F 0.6734(11) 0.4809(14) 0.1839(16) 0.103(8) Uani 1 1 d . . . . .
F4 F 0.2046(12) 0.9993(12) 0.3924(12) 0.085(6) Uani 1 1 d . . . . .
F5 F 0.1820(10) 0.9055(9) 0.4473(12) 0.087(6) Uani 1 1 d . . . . .
F6 F 0.2319(12) 1.0039(13) 0.4941(10) 0.086(6) Uani 1 1 d . . . . .
F7 F 0.7274(17) 0.356(3) 0.8372(19) 0.174(17) Uani 1 1 d D U . . .
F8 F 0.0647(19) 0.037(2) 0.852(2) 0.171(18) Uani 1 1 d D . . . .
C1 C 0.3267(11) 0.3541(11) 0.5521(12) 0.039(4) Uani 1 1 d . . . . .
C2 C 0.2962(13) 0.3099(13) 0.4981(11) 0.042(5) Uani 1 1 d . . . . .
C3 C 0.2449(11) 0.2181(10) 0.4428(12) 0.040(4) Uani 1 1 d . . . . .
C4 C 0.2082(14) 0.1490(13) 0.4163(15) 0.055(6) Uani 1 1 d . . . . .
H4 H 0.187420 0.109877 0.443944 0.067 Uiso 1 1 calc R U . . .
C5 C 0.2055(15) 0.1436(13) 0.3511(15) 0.059(7) Uani 1 1 d . . . . .
H5 H 0.184340 0.098882 0.332951 0.070 Uiso 1 1 calc R U . . .
C6 C 0.2310(17) 0.1981(17) 0.3078(16) 0.064(7) Uani 1 1 d . . . . .
H6A H 0.224125 0.189256 0.262080 0.077 Uiso 1 1 calc R U . . .
C7 C 0.2662(18) 0.2650(14) 0.3295(17) 0.066(8) Uani 1 1 d . . . . .
H7A H 0.284483 0.302616 0.300016 0.079 Uiso 1 1 calc R U . . .
C8 C 0.2734(13) 0.2743(13) 0.3994(11) 0.044(5) Uani 1 1 d . . . . .
C9 C 0.3975(11) 0.4426(11) 0.6022(10) 0.037(4) Uani 1 1 d . . . . .
C10 C 0.4468(13) 0.5038(13) 0.6266(12) 0.047(5) Uani 1 1 d . . . . .
H10 H 0.466479 0.542203 0.597940 0.057 Uiso 1 1 calc R U . . .
C11 C 0.4699(14) 0.5131(13) 0.6905(12) 0.049(5) Uani 1 1 d . . . . .
H11 H 0.505491 0.556327 0.705257 0.059 Uiso 1 1 calc R U . . .
C12 C 0.4382(14) 0.4555(14) 0.7342(12) 0.050(5) Uani 1 1 d . . . . .
H12 H 0.451907 0.461071 0.778882 0.060 Uiso 1 1 calc R U . . .
C13 C 0.3871(13) 0.3906(13) 0.7117(12) 0.046(5) Uani 1 1 d . . . . .
H13 H 0.366563 0.352694 0.740805 0.056 Uiso 1 1 calc R U . . .
C14 C 0.3677(12) 0.3835(12) 0.6470(11) 0.041(5) Uani 1 1 d . . . . .
C15 C 0.3840(12) 0.2264(12) 0.6491(11) 0.042(5) Uani 1 1 d . . . . .
H15 H 0.385518 0.258145 0.680564 0.051 Uiso 1 1 calc R U . . .
C16 C 0.4348(12) 0.2077(14) 0.6509(11) 0.047(5) Uani 1 1 d . . . . .
H16 H 0.469696 0.226805 0.683254 0.056 Uiso 1 1 calc R U . . .
C17 C 0.4342(12) 0.1619(13) 0.6062(12) 0.045(5) Uani 1 1 d . . . . .
C18 C 0.3789(13) 0.1336(13) 0.5620(12) 0.046(5) Uani 1 1 d . . . . .
H18 H 0.372381 0.098108 0.532761 0.055 Uiso 1 1 calc R U . . .
C19 C 0.3349(13) 0.1584(14) 0.5623(13) 0.053(6) Uani 1 1 d . . . . .
H19 H 0.301371 0.143255 0.528591 0.063 Uiso 1 1 calc R U . . .
C20 C 0.4823(15) 0.1365(13) 0.6052(13) 0.054(6) Uani 1 1 d . . . . .
C21 C 0.5945(14) 0.1493(14) 0.6296(12) 0.049(5) Uani 1 1 d . . . . .
H21A H 0.625653 0.169023 0.667615 0.059 Uiso 1 1 calc R U . . .
H21B H 0.571290 0.098819 0.633336 0.059 Uiso 1 1 calc R U . . .
C22 C 0.6351(11) 0.1705(12) 0.5690(13) 0.044(5) Uani 1 1 d . . . . .
C23 C 0.6555(12) 0.1276(12) 0.5392(12) 0.045(5) Uani 1 1 d . . . . .
H23 H 0.641047 0.083867 0.557900 0.054 Uiso 1 1 calc R U . . .
C24 C 0.6952(13) 0.1461(11) 0.4845(11) 0.043(5) Uani 1 1 d . . . . .
H24 H 0.708600 0.116061 0.465636 0.052 Uiso 1 1 calc R U . . .
C25 C 0.7167(11) 0.2120(10) 0.4554(13) 0.045(5) Uani 1 1 d . . . . .
C26 C 0.6986(14) 0.2524(14) 0.4843(12) 0.048(5) Uani 1 1 d . . . . .
H26 H 0.715651 0.297004 0.466738 0.058 Uiso 1 1 calc R U . . .
C27 C 0.6559(13) 0.2342(11) 0.5394(11) 0.044(5) Uani 1 1 d . . . . .
H27 H 0.641380 0.264128 0.556362 0.053 Uiso 1 1 calc R U . . .
C28 C 0.7572(12) 0.2283(12) 0.3918(12) 0.044(5) Uani 1 1 d . . . . .
H28A H 0.773495 0.195299 0.385255 0.053 Uiso 1 1 calc R U . . .
H28B H 0.727525 0.224169 0.354303 0.053 Uiso 1 1 calc R U . . .
C29 C 0.8141(11) 0.3533(11) 0.3754(10) 0.037(4) Uani 1 1 d . . . . .
C30 C 0.9481(13) 0.5389(15) 0.3677(12) 0.048(5) Uani 1 1 d . . . . .
H30 H 0.957511 0.577451 0.341521 0.057 Uiso 1 1 calc R U . . .
C31 C 0.8953(11) 0.4798(12) 0.3533(12) 0.041(5) Uani 1 1 d . . . . .
H31 H 0.868052 0.476655 0.316472 0.049 Uiso 1 1 calc R U . . .
C32 C 0.8779(11) 0.4226(12) 0.3886(11) 0.042(5) Uani 1 1 d . . . . .
C33 C 0.9213(13) 0.4279(14) 0.4400(13) 0.051(5) Uani 1 1 d . . . . .
H33 H 0.912754 0.388699 0.464739 0.062 Uiso 1 1 calc R U . . .
C34 C 0.9765(13) 0.4907(13) 0.4541(10) 0.046(5) Uani 1 1 d . . . . .
H34 H 1.005624 0.494119 0.489336 0.055 Uiso 1 1 calc R U . . .
C35 C 0.2070(12) 0.1635(12) 0.6996(12) 0.045(5) Uani 1 1 d . . . . .
C36 C 0.1950(13) 0.2214(13) 0.6942(12) 0.047(5) Uani 1 1 d . . . . .
C37 C 0.1576(12) 0.2128(11) 0.6376(13) 0.048(5) Uani 1 1 d D . . . .
C38 C 0.1426(10) 0.1473(11) 0.6102(17) 0.055(6) Uani 1 1 d D . . . .
C39 C 0.1768(13) 0.1214(14) 0.6441(15) 0.053(6) Uani 1 1 d . . . . .
C40 C 0.247(2) 0.1544(17) 0.7539(17) 0.072(10) Uani 1 1 d . . . . .
H40A H 0.216346 0.115132 0.781075 0.108 Uiso 1 1 calc R U . . .
H40B H 0.268922 0.195800 0.781099 0.108 Uiso 1 1 calc R U . . .
H40C H 0.282536 0.146500 0.734862 0.108 Uiso 1 1 calc R U . . .
C41 C 0.2141(15) 0.2764(14) 0.7416(13) 0.053(6) Uani 1 1 d . . . . .
H41A H 0.228131 0.319414 0.718216 0.079 Uiso 1 1 calc R U . . .
H41B H 0.252138 0.281101 0.768555 0.079 Uiso 1 1 calc R U . . .
H41C H 0.174796 0.265729 0.769766 0.079 Uiso 1 1 calc R U . . .
C42 C 0.1280(14) 0.2560(13) 0.6165(18) 0.057(6) Uani 1 1 d . . . . .
H42A H 0.099066 0.257473 0.651622 0.086 Uiso 1 1 calc R U . . .
H42B H 0.100353 0.236439 0.576849 0.086 Uiso 1 1 calc R U . . .
H42C H 0.165100 0.302554 0.607128 0.086 Uiso 1 1 calc R U . . .
C43 C 0.0978(14) 0.116(2) 0.5510(19) 0.075(10) Uani 1 1 d . . . . .
H43A H 0.118938 0.097182 0.521740 0.112 Uiso 1 1 calc R U . . .
H43B H 0.092425 0.150821 0.527604 0.112 Uiso 1 1 calc R U . . .
H43C H 0.052751 0.078921 0.564981 0.112 Uiso 1 1 calc R U . . .
C44 C 0.176(2) 0.0571(14) 0.6359(17) 0.078(11) Uani 1 1 d . . . . .
H44A H 0.146682 0.024655 0.669647 0.116 Uiso 1 1 calc R U . . .
H44B H 0.222570 0.064922 0.640231 0.116 Uiso 1 1 calc R U . . .
H44C H 0.157973 0.038267 0.592357 0.116 Uiso 1 1 calc R U . . .
C45 C 0.3515(17) 0.5310(13) 0.4574(13) 0.057(7) Uani 1 1 d . . . . .
C46 C 0.3965(14) 0.5446(13) 0.4005(15) 0.054(6) Uani 1 1 d . . . . .
C47 C 0.3551(14) 0.4939(15) 0.3538(14) 0.053(6) Uani 1 1 d . . . . .
C48 C 0.2857(14) 0.4500(15) 0.3805(14) 0.053(6) Uani 1 1 d . . . . .
C49 C 0.2877(12) 0.4769(14) 0.4458(12) 0.047(5) Uani 1 1 d . . . . .
C50 C 0.375(2) 0.577(2) 0.5193(19) 0.080(11) Uani 1 1 d . . . . .
H50A H 0.347433 0.600103 0.523294 0.120 Uiso 1 1 calc R U . . .
H50B H 0.423089 0.611734 0.515379 0.120 Uiso 1 1 calc R U . . .
H50C H 0.367568 0.549141 0.558341 0.120 Uiso 1 1 calc R U . . .
C51 C 0.4699(18) 0.5957(18) 0.389(3) 0.085(12) Uani 1 1 d . . . . .
H51A H 0.493796 0.572296 0.372954 0.127 Uiso 1 1 calc R U . . .
H51B H 0.490851 0.619489 0.430019 0.127 Uiso 1 1 calc R U . . .
H51C H 0.473340 0.629019 0.356014 0.127 Uiso 1 1 calc R U . . .
C52 C 0.3767(16) 0.489(2) 0.2848(14) 0.067(8) Uani 1 1 d . . . . .
H52A H 0.410837 0.534190 0.269253 0.100 Uiso 1 1 calc R U . . .
H52B H 0.336765 0.469439 0.255816 0.100 Uiso 1 1 calc R U . . .
H52C H 0.396647 0.458659 0.284751 0.100 Uiso 1 1 calc R U . . .
C53 C 0.2279(17) 0.4000(17) 0.3469(17) 0.068(8) Uani 1 1 d . . . . .
H53A H 0.195443 0.416347 0.340231 0.102 Uiso 1 1 calc R U . . .
H53B H 0.205991 0.357713 0.372755 0.102 Uiso 1 1 calc R U . . .
H53C H 0.241862 0.391005 0.304227 0.102 Uiso 1 1 calc R U . . .
C54 C 0.2294(19) 0.452(2) 0.4887(19) 0.078(10) Uani 1 1 d . . . . .
H54A H 0.199277 0.402840 0.481586 0.117 Uiso 1 1 calc R U . . .
H54B H 0.204377 0.476145 0.479230 0.117 Uiso 1 1 calc R U . . .
H54C H 0.244941 0.460184 0.534409 0.117 Uiso 1 1 calc R U . . .
C55 C 0.7362(16) 0.5293(14) 0.1947(13) 0.051(6) Uani 1 1 d . . . . .
C56 C 0.2289(15) 0.9738(13) 0.4370(18) 0.059(7) Uani 1 1 d . . . . .
C57 C 0.666667 0.333333 0.816(3) 0.10(3) Uani 1 3 d DS T P . .
C58 C 0.000000 0.000000 0.829(3) 0.071(14) Uani 1 3 d DS T P . .
O11 O 0.666667 0.333333 0.1518(19) 0.080(12) Uani 1 3 d S T P . .
C59 C 0.333(3) 0.302(4) 0.116(3) 0.14(2) Uani 1 1 d D U . . .
O12 O 0.3239(19) 0.301(3) 0.186(2) 0.163(18) Uani 1 1 d D U . . .
O13 O 0.666667 0.333333 0.430(10) 0.14(6) Uani 0.5 3 d S T P . .

loop_
_atom_site_aniso_label
_atom_site_aniso_U_11
_atom_site_aniso_U_22
_atom_site_aniso_U_33
_atom_site_aniso_U_23
_atom_site_aniso_U_13
_atom_site_aniso_U_12
Rh1 0.0360(7) 0.0385(8) 0.0414(8) 0.0006(7) 0.0006(7) 0.0168(6)
Rh2 0.0374(7) 0.0412(8) 0.0349(7) -0.0003(7) -0.0001(7) 0.0212(6)
Sr1 0.0404(10) 0.0404(10) 0.0445(18) 0.000 0.000 0.0202(5)
S1 0.052(3) 0.053(3) 0.054(4) 0.012(3) 0.005(3) 0.026(3)
S2 0.052(3) 0.055(3) 0.049(3) -0.003(3) 0.000(3) 0.021(3)
S3 0.070(5) 0.070(5) 0.072(9) 0.000 0.000 0.035(3)
S4 0.089(7) 0.089(7) 0.115(15) 0.000 0.000 0.045(4)
O1 0.065(12) 0.056(11) 0.083(14) -0.038(10) -0.030(10) 0.035(10)
O2 0.047(9) 0.043(8) 0.041(8) -0.002(6) -0.004(7) 0.017(7)
O3 0.060(10) 0.062(11) 0.050(10) 0.016(8) 0.006(8) 0.038(9)
O4 0.12(2) 0.098(18) 0.071(15) 0.028(13) 0.030(14) 0.078(17)
O5 0.054(12) 0.076(15) 0.12(2) 0.035(15) -0.003(13) 0.019(11)
O6 0.068(13) 0.074(14) 0.076(14) -0.010(11) 0.002(11) 0.028(11)
O7 0.090(17) 0.11(2) 0.067(14) 0.011(13) 0.011(12) 0.068(16)
O8 0.062(11) 0.071(13) 0.066(13) 0.004(10) 0.018(10) 0.036(10)
O9 0.17(4) 0.11(3) 0.14(3) 0.07(3) 0.02(3) 0.07(3)
O10 0.14(3) 0.10(2) 0.12(3) 0.011(19) 0.02(2) 0.06(2)
N1 0.042(8) 0.036(8) 0.035(8) 0.014(8) 0.002(8) 0.021(7)
N2 0.044(10) 0.045(10) 0.029(8) -0.004(7) -0.002(7) 0.020(8)
N3 0.043(9) 0.044(9) 0.030(8) 0.000(8) -0.001(8) 0.025(7)
N4 0.039(9) 0.051(10) 0.024(8) -0.001(7) 0.004(6) 0.022(8)
N5 0.040(9) 0.053(10) 0.051(11) 0.011(10) 0.004(9) 0.029(8)
N6 0.058(12) 0.059(12) 0.043(10) 0.007(9) 0.012(9) 0.037(11)
N7 0.052(11) 0.028(8) 0.043(10) 0.001(7) 0.005(8) 0.019(8)
N8 0.040(9) 0.034(9) 0.052(12) 0.007(7) 0.004(8) 0.017(7)
F1 0.18(2) 0.14(2) 0.045(9) 0.023(11) 0.023(12) 0.13(2)
F2 0.128(17) 0.091(13) 0.059(10) 0.010(9) 0.011(10) 0.085(14)
F3 0.057(11) 0.109(17) 0.15(2) 0.001(16) -0.009(13) 0.050(12)
F4 0.084(14) 0.089(14) 0.091(14) -0.006(11) -0.001(11) 0.050(12)
F5 0.070(11) 0.058(10) 0.097(15) -0.010(10) 0.025(11) 0.004(8)
F6 0.095(14) 0.098(15) 0.050(10) -0.012(10) 0.005(9) 0.038(12)
F7 0.16(3) 0.20(4) 0.12(2) -0.02(2) -0.05(2) 0.06(3)
F8 0.20(4) 0.13(3) 0.18(4) -0.04(3) -0.07(3) 0.08(3)
C1 0.032(10) 0.033(10) 0.047(12) -0.006(9) -0.011(9) 0.012(8)
C2 0.050(12) 0.053(13) 0.030(10) 0.004(9) 0.002(9) 0.029(11)
C3 0.047(11) 0.038(10) 0.035(11) 0.002(9) 0.004(10) 0.022(8)
C4 0.056(14) 0.039(12) 0.068(16) 0.011(11) 0.014(12) 0.021(11)
C5 0.063(16) 0.039(13) 0.072(18) -0.026(12) -0.021(13) 0.024(12)
C6 0.063(17) 0.065(18) 0.052(16) -0.020(14) -0.009(13) 0.023(15)
C7 0.08(2) 0.038(13) 0.072(19) -0.002(12) -0.002(15) 0.022(13)
C8 0.054(13) 0.050(13) 0.031(11) -0.012(9) -0.011(9) 0.028(11)
C9 0.045(10) 0.047(11) 0.030(10) -0.001(9) -0.004(9) 0.031(9)
C10 0.050(13) 0.045(12) 0.051(14) 0.003(10) 0.002(10) 0.027(10)
C11 0.063(15) 0.041(12) 0.042(12) -0.016(10) -0.010(11) 0.026(11)
C12 0.056(14) 0.054(14) 0.036(11) -0.006(10) -0.012(10) 0.024(12)
C13 0.049(12) 0.050(13) 0.039(12) 0.001(10) -0.008(10) 0.024(11)
C14 0.052(12) 0.051(12) 0.031(11) 0.005(9) 0.006(9) 0.034(11)
C15 0.050(12) 0.043(11) 0.035(11) 0.002(9) -0.003(9) 0.024(10)
C16 0.037(11) 0.057(14) 0.032(11) -0.006(9) -0.001(8) 0.012(10)
C17 0.042(11) 0.056(12) 0.035(11) 0.004(11) 0.003(10) 0.023(10)
C18 0.049(12) 0.047(12) 0.038(11) -0.010(9) -0.011(10) 0.021(10)
C19 0.045(13) 0.060(15) 0.040(12) -0.017(11) 0.008(10) 0.017(11)
C20 0.076(17) 0.050(13) 0.038(12) -0.001(11) 0.004(12) 0.033(13)
C21 0.056(14) 0.059(14) 0.045(13) 0.009(10) 0.008(10) 0.040(12)
C22 0.032(10) 0.044(12) 0.061(14) 0.013(10) 0.003(10) 0.022(9)
C23 0.040(11) 0.043(12) 0.045(13) 0.009(9) -0.002(9) 0.015(10)
C24 0.055(13) 0.035(11) 0.038(11) -0.005(8) 0.004(9) 0.021(10)
C25 0.038(10) 0.022(9) 0.067(16) -0.001(9) -0.007(10) 0.008(8)
C26 0.060(15) 0.049(13) 0.042(12) -0.009(10) 0.003(10) 0.031(12)
C27 0.056(13) 0.032(10) 0.039(11) 0.002(8) -0.004(10) 0.018(10)
C28 0.047(12) 0.042(12) 0.038(11) -0.003(9) 0.001(9) 0.017(10)
C29 0.032(10) 0.046(11) 0.035(10) 0.004(9) 0.001(8) 0.020(9)
C30 0.049(13) 0.070(16) 0.036(11) 0.002(10) -0.006(9) 0.038(12)
C31 0.035(10) 0.044(12) 0.052(13) 0.003(9) -0.002(9) 0.025(10)
C32 0.036(10) 0.051(12) 0.034(10) -0.003(9) -0.002(8) 0.019(10)
C33 0.059(13) 0.065(14) 0.038(11) 0.015(12) -0.010(11) 0.036(12)
C34 0.054(13) 0.053(13) 0.029(11) 0.003(9) -0.008(9) 0.026(11)
C35 0.042(12) 0.046(12) 0.044(12) 0.010(10) 0.011(9) 0.019(10)
C36 0.049(12) 0.049(13) 0.038(11) 0.009(10) 0.011(10) 0.022(11)
C37 0.036(11) 0.047(13) 0.065(15) 0.007(11) 0.006(10) 0.023(10)
C38 0.023(9) 0.041(11) 0.077(17) -0.002(13) -0.003(11) -0.002(8)
C39 0.038(12) 0.046(13) 0.068(16) -0.012(12) 0.002(11) 0.016(10)
C40 0.10(2) 0.066(18) 0.07(2) 0.030(15) 0.045(18) 0.064(19)
C41 0.066(16) 0.053(14) 0.042(13) 0.007(10) 0.017(11) 0.033(12)
C42 0.055(14) 0.049(13) 0.078(18) -0.012(14) -0.016(14) 0.034(11)
C43 0.032(12) 0.09(2) 0.08(2) -0.030(18) -0.002(13) 0.015(14)
C44 0.11(3) 0.032(12) 0.065(18) 0.005(11) 0.033(18) 0.020(15)
C45 0.086(19) 0.043(12) 0.048(15) -0.008(10) -0.018(13) 0.035(13)
C46 0.055(14) 0.043(12) 0.073(17) 0.010(12) 0.001(12) 0.030(11)
C47 0.057(15) 0.062(15) 0.052(14) 0.006(12) 0.004(12) 0.038(13)
C48 0.051(13) 0.070(16) 0.054(14) 0.012(12) -0.001(11) 0.043(13)
C49 0.050(12) 0.081(16) 0.034(11) 0.010(12) 0.003(10) 0.051(12)
C50 0.11(3) 0.08(2) 0.07(2) -0.036(18) -0.05(2) 0.06(2)
C51 0.059(18) 0.060(18) 0.13(4) 0.02(2) -0.01(2) 0.027(15)
C52 0.060(16) 0.11(3) 0.042(14) -0.003(15) 0.002(12) 0.054(17)
C53 0.062(17) 0.060(17) 0.068(18) -0.005(14) -0.024(15) 0.021(14)
C54 0.067(19) 0.12(3) 0.07(2) 0.00(2) 0.011(16) 0.07(2)
C55 0.075(17) 0.051(13) 0.045(13) 0.004(11) 0.002(12) 0.044(13)
C56 0.061(15) 0.045(12) 0.068(18) 0.002(13) 0.022(15) 0.025(11)
C57 0.14(4) 0.14(4) 0.02(2) 0.000 0.000 0.07(2)
C58 0.07(2) 0.07(2) 0.08(4) 0.000 0.000 0.034(10)
O11 0.10(2) 0.10(2) 0.043(19) 0.000 0.000 0.049(10)
C59 0.11(3) 0.14(4) 0.16(4) 0.04(4) -0.01(3) 0.06(3)
O12 0.076(19) 0.25(4) 0.13(3) -0.03(3) 0.02(2) 0.06(2)
O13 0.04(2) 0.04(2) 0.3(2) 0.000 0.000 0.022(12)

loop_
_atom_type_symbol
_atom_type_description
_atom_type_scat_dispersion_real
_atom_type_scat_dispersion_imag
_atom_type_scat_source
C C 0.0137 0.0067 'International Tables Vol C Tables 4.2.6.8 and 6.1.1.4'
H H 0.0000 0.0000 'International Tables Vol C Tables 4.2.6.8 and 6.1.1.4'
F F 0.0583 0.0400 'International Tables Vol C Tables 4.2.6.8 and 6.1.1.4'
N N 0.0241 0.0134 'International Tables Vol C Tables 4.2.6.8 and 6.1.1.4'
O O 0.0389 0.0241 'International Tables Vol C Tables 4.2.6.8 and 6.1.1.4'
Rh Rh -0.0161 2.8414 'International Tables Vol C Tables 4.2.6.8 and 6.1.1.4'
S S 0.2925 0.4295 'International Tables Vol C Tables 4.2.6.8 and 6.1.1.4'
Sr Sr -0.5625 1.4257 'International Tables Vol C Tables 4.2.6.8 and 6.1.1.4'

loop_
_geom_angle_atom_site_label_1
_geom_angle_atom_site_label_2
_geom_angle_atom_site_label_3
_geom_angle
_geom_angle_site_symmetry_1
_geom_angle_site_symmetry_3
_geom_angle_publ_flag
C37 Rh1 C39 66.6(10) . . ?
C37 Rh1 C36 38.2(10) . . ?
C39 Rh1 C36 66.3(10) . . ?
C37 Rh1 N5 162.0(9) . . ?
C39 Rh1 N5 97.4(9) . . ?
C36 Rh1 N5 129.0(9) . . ?
C37 Rh1 C35 65.8(10) . . ?
C39 Rh1 C35 38.8(11) . . ?
C36 Rh1 C35 40.1(10) . . ?
N5 Rh1 C35 96.7(9) . . ?
C37 Rh1 C38 39.9(7) . . ?
C39 Rh1 C38 37.3(11) . . ?
C36 Rh1 C38 64.0(11) . . ?
N5 Rh1 C38 129.7(9) . . ?
C35 Rh1 C38 62.9(11) . . ?
C37 Rh1 N2 105.0(9) . . ?
C39 Rh1 N2 118.6(10) . . ?
C36 Rh1 N2 141.1(9) . . ?
N5 Rh1 N2 89.7(8) . . ?
C35 Rh1 N2 157.0(9) . . ?
C38 Rh1 N2 96.2(11) . . ?
C37 Rh1 N1 102.8(8) . . ?
C39 Rh1 N1 159.7(9) . . ?
C36 Rh1 N1 94.5(9) . . ?
N5 Rh1 N1 89.7(7) . . ?
C35 Rh1 N1 121.7(9) . . ?
C38 Rh1 N1 140.6(8) . . ?
N2 Rh1 N1 80.2(7) . . ?
N8 Rh2 N3 90.5(7) 2_655 . ?
N8 Rh2 C47 99.7(9) 2_655 . ?
N3 Rh2 C47 117.3(10) . . ?
N8 Rh2 C45 125.4(11) 2_655 . ?
N3 Rh2 C45 143.9(10) . . ?
C47 Rh2 C45 64.7(10) . . ?
N8 Rh2 C49 160.0(9) 2_655 . ?
N3 Rh2 C49 108.1(9) . . ?
C47 Rh2 C49 65.6(10) . . ?
C45 Rh2 C49 37.1(12) . . ?
N8 Rh2 C48 134.9(9) 2_655 . ?
N3 Rh2 C48 93.4(10) . . ?
C47 Rh2 C48 40.3(10) . . ?
C45 Rh2 C48 64.8(11) . . ?
C49 Rh2 C48 39.5(10) . . ?
N8 Rh2 N4 89.4(7) 2_655 . ?
N3 Rh2 N4 79.0(7) . . ?
C47 Rh2 N4 161.0(9) . . ?
C45 Rh2 N4 96.4(9) . . ?
C49 Rh2 N4 101.1(8) . . ?
C48 Rh2 N4 135.4(9) . . ?
N8 Rh2 C46 94.5(9) 2_655 . ?
N3 Rh2 C46 155.8(10) . . ?
C47 Rh2 C46 38.5(11) . . ?
C45 Rh2 C46 39.8(11) . . ?
C49 Rh2 C46 65.5(10) . . ?
C48 Rh2 C46 66.5(11) . . ?
N4 Rh2 C46 124.6(10) . . ?
O2 Sr1 O2 89.0(6) . 3_665 ?
O2 Sr1 O2 89.0(6) . 2_655 ?
O2 Sr1 O2 89.0(6) 3_665 2_655 ?
O2 Sr1 O3 81.6(6) . 3_665 ?
O2 Sr1 O3 73.2(6) 3_665 3_665 ?
O2 Sr1 O3 159.9(6) 2_655 3_665 ?
O2 Sr1 O3 73.2(6) . . ?
O2 Sr1 O3 159.9(6) 3_665 . ?
O2 Sr1 O3 81.6(6) 2_655 . ?
O3 Sr1 O3 112.1(4) 3_665 . ?
O2 Sr1 O3 159.9(6) . 2_655 ?
O2 Sr1 O3 81.6(6) 3_665 2_655 ?
O2 Sr1 O3 73.2(6) 2_655 2_655 ?
O3 Sr1 O3 112.1(4) 3_665 2_655 ?
O3 Sr1 O3 112.1(4) . 2_655 ?
O2 Sr1 O11 125.9(4) . . ?
O2 Sr1 O11 125.9(4) 3_665 . ?
O2 Sr1 O11 125.9(4) 2_655 . ?
O3 Sr1 O11 73.4(5) 3_665 . ?
O3 Sr1 O11 73.4(5) . . ?
O3 Sr1 O11 73.4(5) 2_655 . ?
O2 Sr1 O13 54.1(4) . . ?
O2 Sr1 O13 54.1(4) 3_665 . ?
O2 Sr1 O13 54.1(4) 2_655 . ?
O3 Sr1 O13 106.6(5) 3_665 . ?
O3 Sr1 O13 106.6(5) . . ?
O3 Sr1 O13 106.6(5) 2_655 . ?
O11 Sr1 O13 180.00(3) . . ?
O4 S1 O5 115.2(19) . . ?
O4 S1 O3 117.2(15) . . ?
O5 S1 O3 112.6(15) . . ?
O4 S1 C55 102.1(14) . . ?
O5 S1 C55 104.2(16) . . ?
O3 S1 C55 103.2(12) . . ?
O6 S2 O8 116.8(15) . . ?
O6 S2 O7 112.2(18) . . ?
O8 S2 O7 115.8(15) . . ?
O6 S2 C56 101.6(14) . . ?
O8 S2 C56 101.9(14) . . ?
O7 S2 C56 106.3(15) . . ?
O9 S3 O9 115.5(15) 3_665 2_655 ?
O9 S3 O9 115.5(15) 3_665 . ?
O9 S3 O9 115.5(15) 2_655 . ?
O9 S3 C57 102(2) 3_665 . ?
O9 S3 C57 102(2) 2_655 . ?
O9 S3 C57 102(2) . . ?
O10 S4 O10 118.0(10) . 2 ?
O10 S4 O10 118.0(10) . 3 ?
O10 S4 O10 118.0(10) 2 3 ?
O10 S4 C58 98(2) . . ?
O10 S4 C58 98(2) 2 . ?
O10 S4 C58 98(2) 3 . ?
C29 O2 Sr1 165.0(16) . . ?
S1 O3 Sr1 146.6(12) . . ?
C1 N1 C14 104.7(17) . . ?
C1 N1 Rh1 109.2(14) . . ?
C14 N1 Rh1 145.8(15) . . ?
C3 N2 C2 101.6(18) . . ?
C3 N2 Rh1 151.2(16) . . ?
C2 N2 Rh1 107.0(14) . . ?
C2 N3 C8 101.3(19) . . ?
C2 N3 Rh2 111.6(16) . . ?
C8 N3 Rh2 147.0(16) . . ?
C1 N4 C9 102.2(18) . . ?
C1 N4 Rh2 108.7(14) . . ?
C9 N4 Rh2 149.1(16) . . ?
C15 N5 C19 118(2) . . ?
C15 N5 Rh1 122.6(18) . . ?
C19 N5 Rh1 119.4(18) . . ?
C20 N6 C21 122(2) . . ?
C20 N6 H6 118.8 . . ?
C21 N6 H6 118.8 . . ?
C29 N7 C28 124(2) . . ?
C29 N7 H7 118.2 . . ?
C28 N7 H7 118.2 . . ?
C34 N8 C30 116(2) . . ?
C34 N8 Rh2 120.1(16) . 3_665 ?
C30 N8 Rh2 123.5(16) . 3_665 ?
N1 C1 N4 118.8(19) . . ?
N1 C1 C2 121(2) . . ?
N4 C1 C2 119(2) . . ?
N3 C2 N2 119(2) . . ?
N3 C2 C1 120(2) . . ?
N2 C2 C1 121(2) . . ?
N2 C3 C8 110.5(19) . . ?
N2 C3 C4 130(2) . . ?
C8 C3 C4 119(2) . . ?
C5 C4 C3 116(2) . . ?
C5 C4 H4 121.8 . . ?
C3 C4 H4 121.8 . . ?
C4 C5 C6 125(2) . . ?
C4 C5 H5 117.4 . . ?
C6 C5 H5 117.4 . . ?
C7 C6 C5 122(3) . . ?
C7 C6 H6A 119.2 . . ?
C5 C6 H6A 119.2 . . ?
C6 C7 C8 116(3) . . ?
C6 C7 H7A 122.0 . . ?
C8 C7 H7A 122.0 . . ?
C3 C8 C7 122(2) . . ?
C3 C8 N3 107.6(19) . . ?
C7 C8 N3 131(2) . . ?
C10 C9 N4 134(2) . . ?
C10 C9 C14 118(2) . . ?
N4 C9 C14 107.9(19) . . ?
C9 C10 C11 124(2) . . ?
C9 C10 H10 118.2 . . ?
C11 C10 H10 118.2 . . ?
C10 C11 C12 118(2) . . ?
C10 C11 H11 121.1 . . ?
C12 C11 H11 121.1 . . ?
C13 C12 C11 121(2) . . ?
C13 C12 H12 119.4 . . ?
C11 C12 H12 119.4 . . ?
C14 C13 C12 119(2) . . ?
C14 C13 H13 120.7 . . ?
C12 C13 H13 120.7 . . ?
N1 C14 C13 133(2) . . ?
N1 C14 C9 106.3(18) . . ?
C13 C14 C9 121(2) . . ?
N5 C15 C16 122(2) . . ?
N5 C15 H15 118.8 . . ?
C16 C15 H15 118.8 . . ?
C17 C16 C15 120(2) . . ?
C17 C16 H16 119.8 . . ?
C15 C16 H16 119.8 . . ?
C16 C17 C18 116(2) . . ?
C16 C17 C20 125(2) . . ?
C18 C17 C20 119(2) . . ?
C19 C18 C17 118(2) . . ?
C19 C18 H18 120.8 . . ?
C17 C18 H18 120.8 . . ?
N5 C19 C18 125(2) . . ?
N5 C19 H19 117.6 . . ?
C18 C19 H19 117.6 . . ?
O1 C20 N6 120(3) . . ?
O1 C20 C17 120(3) . . ?
N6 C20 C17 120(2) . . ?
C22 C21 N6 113.0(19) . . ?
C22 C21 H21A 109.0 . . ?
N6 C21 H21A 109.0 . . ?
C22 C21 H21B 109.0 . . ?
N6 C21 H21B 109.0 . . ?
H21A C21 H21B 107.8 . . ?
C23 C22 C27 118(2) . . ?
C23 C22 C21 120(2) . . ?
C27 C22 C21 122(2) . . ?
C24 C23 C22 122(2) . . ?
C24 C23 H23 118.8 . . ?
C22 C23 H23 118.8 . . ?
C23 C24 C25 119(2) . . ?
C23 C24 H24 120.5 . . ?
C25 C24 H24 120.5 . . ?
C26 C25 C24 118(2) . . ?
C26 C25 C28 125(2) . . ?
C24 C25 C28 117(2) . . ?
C25 C26 C27 124(2) . . ?
C25 C26 H26 117.8 . . ?
C27 C26 H26 117.8 . . ?
C26 C27 C22 118(2) . . ?
C26 C27 H27 120.9 . . ?
C22 C27 H27 120.9 . . ?
N7 C28 C25 109.5(18) . . ?
N7 C28 H28A 109.8 . . ?
C25 C28 H28A 109.8 . . ?
N7 C28 H28B 109.8 . . ?
C25 C28 H28B 109.8 . . ?
H28A C28 H28B 108.2 . . ?
O2 C29 N7 125(2) . . ?
O2 C29 C32 118(2) . . ?
N7 C29 C32 116.3(19) . . ?
C31 C30 N8 122(2) . . ?
C31 C30 H30 118.8 . . ?
N8 C30 H30 118.8 . . ?
C30 C31 C32 123(2) . . ?
C30 C31 H31 118.7 . . ?
C32 C31 H31 118.7 . . ?
C31 C32 C33 117(2) . . ?
C31 C32 C29 124(2) . . ?
C33 C32 C29 119(2) . . ?
C34 C33 C32 119(2) . . ?
C34 C33 H33 120.6 . . ?
C32 C33 H33 120.6 . . ?
N8 C34 C33 123(2) . . ?
N8 C34 H34 118.5 . . ?
C33 C34 H34 118.5 . . ?
C39 C35 C36 107(2) . . ?
C39 C35 C40 128(2) . . ?
C36 C35 C40 125(2) . . ?
C39 C35 Rh1 69.3(15) . . ?
C36 C35 Rh1 69.3(13) . . ?
C40 C35 Rh1 124.7(18) . . ?
C37 C36 C41 125(2) . . ?
C37 C36 C35 108(2) . . ?
C41 C36 C35 127(2) . . ?
C37 C36 Rh1 69.9(14) . . ?
C41 C36 Rh1 128.3(18) . . ?
C35 C36 Rh1 70.6(13) . . ?
C36 C37 C38 106(2) . . ?
C36 C37 C42 126(2) . . ?
C38 C37 C42 127(2) . . ?
C36 C37 Rh1 71.9(14) . . ?
C38 C37 Rh1 72.0(12) . . ?
C42 C37 Rh1 129(2) . . ?
C39 C38 C37 110(2) . . ?
C39 C38 C43 126(3) . . ?
C37 C38 C43 123(3) . . ?
C39 C38 Rh1 69.7(14) . . ?
C37 C38 Rh1 68.2(11) . . ?
C43 C38 Rh1 127(2) . . ?
C38 C39 C35 108(2) . . ?
C38 C39 C44 130(3) . . ?
C35 C39 C44 122(3) . . ?
C38 C39 Rh1 73.0(15) . . ?
C35 C39 Rh1 71.9(14) . . ?
C44 C39 Rh1 128(2) . . ?
C35 C40 H40A 109.5 . . ?
C35 C40 H40B 109.5 . . ?
H40A C40 H40B 109.5 . . ?
C35 C40 H40C 109.5 . . ?
H40A C40 H40C 109.5 . . ?
H40B C40 H40C 109.5 . . ?
C36 C41 H41A 109.5 . . ?
C36 C41 H41B 109.5 . . ?
H41A C41 H41B 109.5 . . ?
C36 C41 H41C 109.5 . . ?
H41A C41 H41C 109.5 . . ?
H41B C41 H41C 109.5 . . ?
C37 C42 H42A 109.5 . . ?
C37 C42 H42B 109.5 . . ?
H42A C42 H42B 109.5 . . ?
C37 C42 H42C 109.5 . . ?
H42A C42 H42C 109.5 . . ?
H42B C42 H42C 109.5 . . ?
C38 C43 H43A 109.5 . . ?
C38 C43 H43B 109.5 . . ?
H43A C43 H43B 109.5 . . ?
C38 C43 H43C 109.5 . . ?
H43A C43 H43C 109.5 . . ?
H43B C43 H43C 109.5 . . ?
C39 C44 H44A 109.5 . . ?
C39 C44 H44B 109.5 . . ?
H44A C44 H44B 109.5 . . ?
C39 C44 H44C 109.5 . . ?
H44A C44 H44C 109.5 . . ?
H44B C44 H44C 109.5 . . ?
C49 C45 C46 111(2) . . ?
C49 C45 C50 126(3) . . ?
C46 C45 C50 122(3) . . ?
C49 C45 Rh2 71.7(14) . . ?
C46 C45 Rh2 71.3(15) . . ?
C50 C45 Rh2 127(2) . . ?
C47 C46 C45 105(2) . . ?
C47 C46 C51 123(3) . . ?
C45 C46 C51 132(3) . . ?
C47 C46 Rh2 69.3(15) . . ?
C45 C46 Rh2 68.9(14) . . ?
C51 C46 Rh2 124(2) . . ?
C46 C47 C48 110(2) . . ?
C46 C47 C52 125(3) . . ?
C48 C47 C52 124(3) . . ?
C46 C47 Rh2 72.2(15) . . ?
C48 C47 Rh2 70.5(14) . . ?
C52 C47 Rh2 127(2) . . ?
C53 C48 C49 127(3) . . ?
C53 C48 C47 127(3) . . ?
C49 C48 C47 105(2) . . ?
C53 C48 Rh2 131(2) . . ?
C49 C48 Rh2 70.0(12) . . ?
C47 C48 Rh2 69.2(14) . . ?
C45 C49 C54 126(3) . . ?
C45 C49 C48 109(2) . . ?
C54 C49 C48 124(3) . . ?
C45 C49 Rh2 71.2(14) . . ?
C54 C49 Rh2 128(2) . . ?
C48 C49 Rh2 70.5(12) . . ?
C45 C50 H50A 109.5 . . ?
C45 C50 H50B 109.5 . . ?
H50A C50 H50B 109.5 . . ?
C45 C50 H50C 109.5 . . ?
H50A C50 H50C 109.5 . . ?
H50B C50 H50C 109.5 . . ?
C46 C51 H51A 109.5 . . ?
C46 C51 H51B 109.5 . . ?
H51A C51 H51B 109.5 . . ?
C46 C51 H51C 109.5 . . ?
H51A C51 H51C 109.5 . . ?
H51B C51 H51C 109.5 . . ?
C47 C52 H52A 109.5 . . ?
C47 C52 H52B 109.5 . . ?
H52A C52 H52B 109.5 . . ?
C47 C52 H52C 109.5 . . ?
H52A C52 H52C 109.5 . . ?
H52B C52 H52C 109.5 . . ?
C48 C53 H53A 109.5 . . ?
C48 C53 H53B 109.5 . . ?
H53A C53 H53B 109.5 . . ?
C48 C53 H53C 109.5 . . ?
H53A C53 H53C 109.5 . . ?
H53B C53 H53C 109.5 . . ?
C49 C54 H54A 109.5 . . ?
C49 C54 H54B 109.5 . . ?
H54A C54 H54B 109.5 . . ?
C49 C54 H54C 109.5 . . ?
H54A C54 H54C 109.5 . . ?
H54B C54 H54C 109.5 . . ?
F2 C55 F3 106(3) . . ?
F2 C55 F1 108(2) . . ?
F3 C55 F1 106(3) . . ?
F2 C55 S1 113(2) . . ?
F3 C55 S1 113.5(19) . . ?
F1 C55 S1 111(2) . . ?
F6 C56 F4 108(2) . . ?
F6 C56 F5 105(3) . . ?
F4 C56 F5 110(3) . . ?
F6 C56 S2 111(2) . . ?
F4 C56 S2 112(2) . . ?
F5 C56 S2 111.5(18) . . ?
F7 C57 F7 109(3) 2_655 . ?
F7 C57 F7 109(3) 2_655 3_665 ?
F7 C57 F7 109(3) . 3_665 ?
F7 C57 S3 110(3) 2_655 . ?
F7 C57 S3 110(3) . . ?
F7 C57 S3 110(3) 3_665 . ?
F8 C58 F8 109(4) 3 . ?
F8 C58 F8 109(4) 3 2 ?
F8 C58 F8 109(4) . 2 ?
F8 C58 S4 110(4) 3 . ?
F8 C58 S4 110(4) . . ?
F8 C58 S4 110(4) 2 . ?

loop_
_geom_bond_atom_site_label_1
_geom_bond_atom_site_label_2
_geom_bond_distance
_geom_bond_site_symmetry_2
_geom_bond_publ_flag
Rh1 C37 2.10(2) . ?
Rh1 C39 2.11(3) . ?
Rh1 C36 2.13(2) . ?
Rh1 N5 2.139(18) . ?
Rh1 C35 2.15(2) . ?
Rh1 C38 2.15(2) . ?
Rh1 N2 2.171(19) . ?
Rh1 N1 2.182(17) . ?
Rh2 N8 2.090(19) 2_655 ?
Rh2 N3 2.094(18) . ?
Rh2 C47 2.14(3) . ?
Rh2 C45 2.14(3) . ?
Rh2 C49 2.15(2) . ?
Rh2 C48 2.15(2) . ?
Rh2 N4 2.168(18) . ?
Rh2 C46 2.17(2) . ?
Sr1 O2 2.481(17) . ?
Sr1 O2 2.481(17) 3_665 ?
Sr1 O2 2.481(17) 2_655 ?
Sr1 O3 2.55(2) 3_665 ?
Sr1 O3 2.55(2) . ?
Sr1 O3 2.55(2) 2_655 ?
Sr1 O11 2.60(4) . ?
Sr1 O13 3.1(2) . ?
S1 O4 1.39(3) . ?
S1 O5 1.41(3) . ?
S1 O3 1.419(19) . ?
S1 C55 1.80(3) . ?
S2 O6 1.36(3) . ?
S2 O8 1.43(2) . ?
S2 O7 1.43(3) . ?
S2 C56 1.82(3) . ?
S3 O9 1.44(4) 3_665 ?
S3 O9 1.44(4) 2_655 ?
S3 O9 1.44(4) . ?
S3 C57 1.81(5) . ?
S4 O10 1.40(4) . ?
S4 O10 1.40(4) 2 ?
S4 O10 1.40(4) 3 ?
S4 C58 1.79(7) . ?
O1 C20 1.28(3) . ?
O2 C29 1.24(3) . ?
N1 C1 1.31(3) . ?
N1 C14 1.35(3) . ?
N2 C3 1.36(3) . ?
N2 C2 1.38(3) . ?
N3 C2 1.32(3) . ?
N3 C8 1.44(3) . ?
N4 C1 1.33(3) . ?
N4 C9 1.37(3) . ?
N5 C15 1.29(3) . ?
N5 C19 1.33(3) . ?
N6 C20 1.28(4) . ?
N6 C21 1.51(3) . ?
N6 H6 0.8800 . ?
N7 C29 1.32(3) . ?
N7 C28 1.48(3) . ?
N7 H7 0.8800 . ?
N8 C34 1.34(3) . ?
N8 C30 1.39(3) . ?
F1 C55 1.34(3) . ?
F2 C55 1.28(3) . ?
F3 C55 1.30(4) . ?
F4 C56 1.33(4) . ?
F5 C56 1.38(3) . ?
F6 C56 1.33(4) . ?
F7 C57 1.27(2) . ?
F8 C58 1.35(3) . ?
C1 C2 1.41(3) . ?
C3 C8 1.41(3) . ?
C3 C4 1.45(3) . ?
C4 C5 1.33(4) . ?
C4 H4 0.9500 . ?
C5 C6 1.38(5) . ?
C5 H5 0.9500 . ?
C6 C7 1.38(4) . ?
C6 H6A 0.9500 . ?
C7 C8 1.44(4) . ?
C7 H7A 0.9500 . ?
C9 C10 1.36(3) . ?
C9 C14 1.47(3) . ?
C10 C11 1.38(4) . ?
C10 H10 0.9500 . ?
C11 C12 1.44(4) . ?
C11 H11 0.9500 . ?
C12 C13 1.41(4) . ?
C12 H12 0.9500 . ?
C13 C14 1.37(3) . ?
C13 H13 0.9500 . ?
C15 C16 1.41(4) . ?
C15 H15 0.9500 . ?
C16 C17 1.37(4) . ?
C16 H16 0.9500 . ?
C17 C18 1.41(3) . ?
C17 C20 1.46(4) . ?
C18 C19 1.36(4) . ?
C18 H18 0.9500 . ?
C19 H19 0.9500 . ?
C21 C22 1.47(3) . ?
C21 H21A 0.9900 . ?
C21 H21B 0.9900 . ?
C22 C23 1.40(4) . ?
C22 C27 1.41(3) . ?
C23 C24 1.36(3) . ?
C23 H23 0.9500 . ?
C24 C25 1.44(3) . ?
C24 H24 0.9500 . ?
C25 C26 1.31(3) . ?
C25 C28 1.52(4) . ?
C26 C27 1.40(4) . ?
C26 H26 0.9500 . ?
C27 H27 0.9500 . ?
C28 H28A 0.9900 . ?
C28 H28B 0.9900 . ?
C29 C32 1.53(3) . ?
C30 C31 1.30(4) . ?
C30 H30 0.9500 . ?
C31 C32 1.35(3) . ?
C31 H31 0.9500 . ?
C32 C33 1.40(3) . ?
C33 C34 1.37(4) . ?
C33 H33 0.9500 . ?
C34 H34 0.9500 . ?
C35 C39 1.41(4) . ?
C35 C36 1.47(4) . ?
C35 C40 1.51(5) . ?
C36 C37 1.39(4) . ?
C36 C41 1.46(4) . ?
C37 C38 1.45(2) . ?
C37 C42 1.49(3) . ?
C38 C39 1.37(4) . ?
C38 C43 1.51(4) . ?
C39 C44 1.45(4) . ?
C40 H40A 0.9800 . ?
C40 H40B 0.9800 . ?
C40 H40C 0.9800 . ?
C41 H41A 0.9800 . ?
C41 H41B 0.9800 . ?
C41 H41C 0.9800 . ?
C42 H42A 0.9800 . ?
C42 H42B 0.9800 . ?
C42 H42C 0.9800 . ?
C43 H43A 0.9800 . ?
C43 H43B 0.9800 . ?
C43 H43C 0.9800 . ?
C44 H44A 0.9800 . ?
C44 H44B 0.9800 . ?
C44 H44C 0.9800 . ?
C45 C49 1.36(4) . ?
C45 C46 1.47(4) . ?
C45 C50 1.55(4) . ?
C46 C47 1.42(4) . ?
C46 C51 1.49(5) . ?
C47 C48 1.48(4) . ?
C47 C52 1.51(4) . ?
C48 C53 1.40(4) . ?
C48 C49 1.45(4) . ?
C49 C54 1.44(4) . ?
C50 H50A 0.9800 . ?
C50 H50B 0.9800 . ?
C50 H50C 0.9800 . ?
C51 H51A 0.9800 . ?
C51 H51B 0.9800 . ?
C51 H51C 0.9800 . ?
C52 H52A 0.9800 . ?
C52 H52B 0.9800 . ?
C52 H52C 0.9800 . ?
C53 H53A 0.9800 . ?
C53 H53B 0.9800 . ?
C53 H53C 0.9800 . ?
C54 H54A 0.9800 . ?
C54 H54B 0.9800 . ?
C54 H54C 0.9800 . ?
C59 O12 1.43(4) . ?

loop_
_geom_hbond_atom_site_label_D
_geom_hbond_atom_site_label_H
_geom_hbond_atom_site_label_A
_geom_hbond_distance_DH
_geom_hbond_distance_HA
_geom_hbond_distance_DA
_geom_hbond_angle_DHA
_geom_hbond_site_symmetry_A
N6 H6 O9 0.88 2.07 2.92(5) 164.9 2_655
N7 H7 O6 0.88 2.12 2.94(3) 155.8 2_765

loop_
_geom_torsion_atom_site_label_1
_geom_torsion_atom_site_label_2
_geom_torsion_atom_site_label_3
_geom_torsion_atom_site_label_4
_geom_torsion
_geom_torsion_site_symmetry_1
_geom_torsion_site_symmetry_2
_geom_torsion_site_symmetry_3
_geom_torsion_site_symmetry_4
_geom_torsion_publ_flag
O4 S1 O3 Sr1 -54(3) . . . . ?
O5 S1 O3 Sr1 169(2) . . . . ?
C55 S1 O3 Sr1 57(2) . . . . ?
C14 N1 C1 N4 -3(3) . . . . ?
Rh1 N1 C1 N4 -178.8(16) . . . . ?
C14 N1 C1 C2 167(2) . . . . ?
Rh1 N1 C1 C2 -8(3) . . . . ?
C9 N4 C1 N1 2(3) . . . . ?
Rh2 N4 C1 N1 -178.3(16) . . . . ?
C9 N4 C1 C2 -168(2) . . . . ?
Rh2 N4 C1 C2 11(2) . . . . ?
C8 N3 C2 N2 0(3) . . . . ?
Rh2 N3 C2 N2 178.6(16) . . . . ?
C8 N3 C2 C1 175(2) . . . . ?
Rh2 N3 C2 C1 -7(3) . . . . ?
C3 N2 C2 N3 -1(3) . . . . ?
Rh1 N2 C2 N3 -178.2(17) . . . . ?
C3 N2 C2 C1 -176(2) . . . . ?
Rh1 N2 C2 C1 7(3) . . . . ?
N1 C1 C2 N3 -174(2) . . . . ?
N4 C1 C2 N3 -3(3) . . . . ?
N1 C1 C2 N2 1(3) . . . . ?
N4 C1 C2 N2 171(2) . . . . ?
C2 N2 C3 C8 2(2) . . . . ?
Rh1 N2 C3 C8 176(3) . . . . ?
C2 N2 C3 C4 179(2) . . . . ?
Rh1 N2 C3 C4 -7(5) . . . . ?
N2 C3 C4 C5 -175(3) . . . . ?
C8 C3 C4 C5 1(4) . . . . ?
C3 C4 C5 C6 -4(5) . . . . ?
C4 C5 C6 C7 4(5) . . . . ?
C5 C6 C7 C8 -1(5) . . . . ?
N2 C3 C8 C7 179(3) . . . . ?
C4 C3 C8 C7 1(4) . . . . ?
N2 C3 C8 N3 -2(3) . . . . ?
C4 C3 C8 N3 -179(2) . . . . ?
C6 C7 C8 C3 -1(5) . . . . ?
C6 C7 C8 N3 179(3) . . . . ?
C2 N3 C8 C3 1(2) . . . . ?
Rh2 N3 C8 C3 -176.3(19) . . . . ?
C2 N3 C8 C7 -179(3) . . . . ?
Rh2 N3 C8 C7 3(5) . . . . ?
C1 N4 C9 C10 177(3) . . . . ?
Rh2 N4 C9 C10 -3(5) . . . . ?
C1 N4 C9 C14 0(2) . . . . ?
Rh2 N4 C9 C14 -180(2) . . . . ?
N4 C9 C10 C11 -177(2) . . . . ?
C14 C9 C10 C11 0(3) . . . . ?
C9 C10 C11 C12 -2(4) . . . . ?
C10 C11 C12 C13 2(4) . . . . ?
C11 C12 C13 C14 0(4) . . . . ?
C1 N1 C14 C13 -179(3) . . . . ?
Rh1 N1 C14 C13 -6(5) . . . . ?
C1 N1 C14 C9 2(2) . . . . ?
Rh1 N1 C14 C9 175.2(19) . . . . ?
C12 C13 C14 N1 179(2) . . . . ?
C12 C13 C14 C9 -2(4) . . . . ?
C10 C9 C14 N1 -178.8(19) . . . . ?
N4 C9 C14 N1 -1(2) . . . . ?
C10 C9 C14 C13 3(3) . . . . ?
N4 C9 C14 C13 -180(2) . . . . ?
C19 N5 C15 C16 -1(4) . . . . ?
Rh1 N5 C15 C16 171.6(18) . . . . ?
N5 C15 C16 C17 0(4) . . . . ?
C15 C16 C17 C18 -3(4) . . . . ?
C15 C16 C17 C20 -177(2) . . . . ?
C16 C17 C18 C19 7(4) . . . . ?
C20 C17 C18 C19 -179(2) . . . . ?
C15 N5 C19 C18 5(4) . . . . ?
Rh1 N5 C19 C18 -168(2) . . . . ?
C17 C18 C19 N5 -8(4) . . . . ?
C21 N6 C20 O1 7(4) . . . . ?
C21 N6 C20 C17 -177(2) . . . . ?
C16 C17 C20 O1 153(3) . . . . ?
C18 C17 C20 O1 -21(4) . . . . ?
C16 C17 C20 N6 -23(4) . . . . ?
C18 C17 C20 N6 163(2) . . . . ?
C20 N6 C21 C22 84(3) . . . . ?
N6 C21 C22 C23 -143(2) . . . . ?
N6 C21 C22 C27 38(3) . . . . ?
C27 C22 C23 C24 1(4) . . . . ?
C21 C22 C23 C24 -178(2) . . . . ?
C22 C23 C24 C25 -1(4) . . . . ?
C23 C24 C25 C26 2(4) . . . . ?
C23 C24 C25 C28 -176(2) . . . . ?
C24 C25 C26 C27 -4(4) . . . . ?
C28 C25 C26 C27 174(2) . . . . ?
C25 C26 C27 C22 5(4) . . . . ?
C23 C22 C27 C26 -3(3) . . . . ?
C21 C22 C27 C26 176(2) . . . . ?
C29 N7 C28 C25 -90(3) . . . . ?
C26 C25 C28 N7 47(3) . . . . ?
C24 C25 C28 N7 -135(2) . . . . ?
Sr1 O2 C29 N7 -61(7) . . . . ?
Sr1 O2 C29 C32 123(5) . . . . ?
C28 N7 C29 O2 -2(4) . . . . ?
C28 N7 C29 C32 174.0(19) . . . . ?
C34 N8 C30 C31 2(3) . . . . ?
Rh2 N8 C30 C31 173.6(19) 3_665 . . . ?
N8 C30 C31 C32 1(4) . . . . ?
C30 C31 C32 C33 -4(4) . . . . ?
C30 C31 C32 C29 176(2) . . . . ?
O2 C29 C32 C31 -29(3) . . . . ?
N7 C29 C32 C31 155(2) . . . . ?
O2 C29 C32 C33 151(2) . . . . ?
N7 C29 C32 C33 -25(3) . . . . ?
C31 C32 C33 C34 4(4) . . . . ?
C29 C32 C33 C34 -177(2) . . . . ?
C30 N8 C34 C33 -2(4) . . . . ?
Rh2 N8 C34 C33 -174(2) 3_665 . . . ?
C32 C33 C34 N8 -1(4) . . . . ?
C39 C35 C36 C37 1(3) . . . . ?
C40 C35 C36 C37 179(2) . . . . ?
Rh1 C35 C36 C37 60.2(17) . . . . ?
C39 C35 C36 C41 177(2) . . . . ?
C40 C35 C36 C41 -5(4) . . . . ?
Rh1 C35 C36 C41 -124(3) . . . . ?
C39 C35 C36 Rh1 -59.1(17) . . . . ?
C40 C35 C36 Rh1 119(2) . . . . ?
C41 C36 C37 C38 -172(2) . . . . ?
C35 C36 C37 C38 4(3) . . . . ?
Rh1 C36 C37 C38 64.3(16) . . . . ?
C41 C36 C37 C42 -3(4) . . . . ?
C35 C36 C37 C42 173(2) . . . . ?
Rh1 C36 C37 C42 -126(3) . . . . ?
C41 C36 C37 Rh1 123(2) . . . . ?
C35 C36 C37 Rh1 -60.6(16) . . . . ?
C36 C37 C38 C39 -7(3) . . . . ?
C42 C37 C38 C39 -177(3) . . . . ?
Rh1 C37 C38 C39 56.8(19) . . . . ?
C36 C37 C38 C43 175(2) . . . . ?
C42 C37 C38 C43 5(4) . . . . ?
Rh1 C37 C38 C43 -121(3) . . . . ?
C36 C37 C38 Rh1 -64.2(17) . . . . ?
C42 C37 C38 Rh1 126(3) . . . . ?
C37 C38 C39 C35 8(3) . . . . ?
C43 C38 C39 C35 -174(3) . . . . ?
Rh1 C38 C39 C35 64.0(18) . . . . ?
C37 C38 C39 C44 178(3) . . . . ?
C43 C38 C39 C44 -5(5) . . . . ?
Rh1 C38 C39 C44 -126(3) . . . . ?
C37 C38 C39 Rh1 -55.9(18) . . . . ?
C43 C38 C39 Rh1 122(3) . . . . ?
C36 C35 C39 C38 -6(3) . . . . ?
C40 C35 C39 C38 177(2) . . . . ?
Rh1 C35 C39 C38 -64.7(19) . . . . ?
C36 C35 C39 C44 -176(3) . . . . ?
C40 C35 C39 C44 6(4) . . . . ?
Rh1 C35 C39 C44 124(3) . . . . ?
C36 C35 C39 Rh1 59.1(16) . . . . ?
C40 C35 C39 Rh1 -118(3) . . . . ?
C49 C45 C46 C47 -1(3) . . . . ?
C50 C45 C46 C47 -176(2) . . . . ?
Rh2 C45 C46 C47 60.4(17) . . . . ?
C49 C45 C46 C51 -178(3) . . . . ?
C50 C45 C46 C51 6(5) . . . . ?
Rh2 C45 C46 C51 -117(3) . . . . ?
C49 C45 C46 Rh2 -61.0(18) . . . . ?
C50 C45 C46 Rh2 123(3) . . . . ?
C45 C46 C47 C48 1(3) . . . . ?
C51 C46 C47 C48 178(3) . . . . ?
Rh2 C46 C47 C48 60.7(18) . . . . ?
C45 C46 C47 C52 176(3) . . . . ?
C51 C46 C47 C52 -6(4) . . . . ?
Rh2 C46 C47 C52 -124(3) . . . . ?
C45 C46 C47 Rh2 -60.2(17) . . . . ?
C51 C46 C47 Rh2 118(3) . . . . ?
C46 C47 C48 C53 171(3) . . . . ?
C52 C47 C48 C53 -4(4) . . . . ?
Rh2 C47 C48 C53 -127(3) . . . . ?
C46 C47 C48 C49 0(3) . . . . ?
C52 C47 C48 C49 -176(3) . . . . ?
Rh2 C47 C48 C49 61.4(15) . . . . ?
C46 C47 C48 Rh2 -61.7(18) . . . . ?
C52 C47 C48 Rh2 123(3) . . . . ?
C46 C45 C49 C54 -176(3) . . . . ?
C50 C45 C49 C54 0(4) . . . . ?
Rh2 C45 C49 C54 124(3) . . . . ?
C46 C45 C49 C48 0(3) . . . . ?
C50 C45 C49 C48 176(2) . . . . ?
Rh2 C45 C49 C48 -60.4(16) . . . . ?
C46 C45 C49 Rh2 60.8(18) . . . . ?
C50 C45 C49 Rh2 -124(3) . . . . ?
C53 C48 C49 C45 -172(3) . . . . ?
C47 C48 C49 C45 0(3) . . . . ?
Rh2 C48 C49 C45 60.8(17) . . . . ?
C53 C48 C49 C54 4(4) . . . . ?
C47 C48 C49 C54 176(3) . . . . ?
Rh2 C48 C49 C54 -123(3) . . . . ?
C53 C48 C49 Rh2 127(3) . . . . ?
C47 C48 C49 Rh2 -60.8(16) . . . . ?
O4 S1 C55 F2 -53(3) . . . . ?
O5 S1 C55 F2 67(3) . . . . ?
O3 S1 C55 F2 -175(2) . . . . ?
O4 S1 C55 F3 67(3) . . . . ?
O5 S1 C55 F3 -173(2) . . . . ?
O3 S1 C55 F3 -55(3) . . . . ?
O4 S1 C55 F1 -173(2) . . . . ?
O5 S1 C55 F1 -53(3) . . . . ?
O3 S1 C55 F1 65(2) . . . . ?
O6 S2 C56 F6 -59(2) . . . . ?
O8 S2 C56 F6 -179(2) . . . . ?
O7 S2 C56 F6 59(3) . . . . ?
O6 S2 C56 F4 62(2) . . . . ?
O8 S2 C56 F4 -59(2) . . . . ?
O7 S2 C56 F4 179(2) . . . . ?
O6 S2 C56 F5 -175(3) . . . . ?
O8 S2 C56 F5 64(3) . . . . ?
O7 S2 C56 F5 -57(3) . . . . ?
O9 S3 C57 F7 170(3) 3_665 . . 2_655 ?
O9 S3 C57 F7 -70(3) 2_655 . . 2_655 ?
O9 S3 C57 F7 50(3) . . . 2_655 ?
O9 S3 C57 F7 50(3) 3_665 . . . ?
O9 S3 C57 F7 170(3) 2_655 . . . ?
O9 S3 C57 F7 -70(3) . . . . ?
O9 S3 C57 F7 -70(3) 3_665 . . 3_665 ?
O9 S3 C57 F7 50(3) 2_655 . . 3_665 ?
O9 S3 C57 F7 170(3) . . . 3_665 ?
O10 S4 C58 F8 -170(3) . . . 3 ?
O10 S4 C58 F8 70(3) 2 . . 3 ?
O10 S4 C58 F8 -50(3) 3 . . 3 ?
O10 S4 C58 F8 -50(3) . . . . ?
O10 S4 C58 F8 -170(3) 2 . . . ?
O10 S4 C58 F8 70(3) 3 . . . ?
O10 S4 C58 F8 70(3) . . . 2 ?
O10 S4 C58 F8 -50(3) 2 . . 2 ?
O10 S4 C58 F8 -170(3) 3 . . 2 ?
